data_9000362
loop_
_publ_author_name
'Foit, F. F.'
'Peacor, D. R.'

_publ_section_title
;
 The anorthite crystal structure at 410 and 830 C
 T = 830 C
;
_journal_name_full 'American Mineralogist'
_journal_page_first 665
_journal_page_last 675
_journal_volume 58
_journal_year 1973
_chemical_formula_sum 'Al2 Ca O8 Si2'
_chemical_name_mineral Anorthite
_space_group_IT_number 2
_symmetry_space_group_name_Hall '-P 1'
_symmetry_space_group_name_H-M 'P -1'
_cell_angle_alpha 92.75
_cell_angle_beta 115.80
_cell_angle_gamma 91.02
_cell_formula_units_Z 8
_cell_length_a 8.223
_cell_length_b 12.915
_cell_length_c 14.204
_cell_volume 1355.280
_database_code_amcsd 0000371
_diffrn_ambient_temperature 1103.15
_exptl_crystal_density_diffrn 2.727
_cod_original_formula_sum 'Ca Si2 Al2 O8'
_cod_database_code 9000362

loop_
_space_group_symop_operation_xyz
x,y,z
-x,-y,-z

loop_
_atom_site_label
_atom_site_fract_x
_atom_site_fract_y
_atom_site_fract_z
_atom_site_U_iso_or_equiv
_atom_site_type_symbol
_atom_site_attached_hydrogens
Ca(000) 0.27040 0.98310 0.08430 0.05573 Ca 0
Ca(z00) 0.27560 0.03250 0.54680 0.03458 Ca 0
Ca(0i0) 0.77370 0.52940 0.54880 0.03394 Ca 0
Ca(zi0) 0.76400 0.50530 0.06890 0.03458 Ca 0
Si1(0000) 0.01440 0.15560 0.10870 0.01646 Si 0
Si1(00i0) 0.50110 0.66720 0.60020 0.01773 Si 0
Si1(mz00) 0.99940 0.81040 0.61190 0.02153 Si 0
Si1(mzi0) 0.50630 0.32340 0.11050 0.01267 Si 0
Si2(0z00) 0.67420 0.10870 0.66580 0.01646 Si 0
Si2(0zi0) 0.18420 0.60370 0.15350 0.01520 Si 0
Si2(m000) 0.67630 0.88200 0.18640 0.01520 Si 0
Si2(m0i0) 0.18140 0.38150 0.67350 0.01646 Si 0
Al1(0z00) 0.00530 0.15860 0.60990 0.01900 Al 0
Al1(0zi0) 0.50010 0.67350 0.11500 0.01013 Al 0
Al1(m000) 0.99580 0.80880 0.11900 0.02026 Al 0
Al1(m0i0) 0.50510 0.32170 0.61990 0.01267 Al 0
Al2(0000) 0.69400 0.11730 0.15430 0.02786 Al 0
Al2(00i0) 0.19110 0.61300 0.66740 0.00887 Al 0
Al2(mz00) 0.68810 0.87250 0.67260 0.01520 Al 0
Al2(mzio) 0.18570 0.37900 0.18190 0.02280 Al 0
OA(1000) 0.01020 0.14130 0.99290 0.01267 O 0
OA(1z00) 0.96780 0.12760 0.48430 0.03040 O 0
OA(10i0) 0.49930 0.61220 0.48920 0.02280 O 0
OA(1zio) 0.52470 0.62690 0.99860 0.01520 O 0
OA(2000) 0.58170 0.99480 0.15560 0.01520 O 0
OA(2z00) 0.57750 0.98980 0.65030 0.02280 O 0
OA(20i0) 0.08220 0.48860 0.62820 0.01520 O 0
OA(2zi0) 0.07890 0.49190 0.12760 0.01267 O 0
OB(0000) 0.80460 0.11440 0.08660 0.03293 O 0
OB(0z00) 0.81330 0.10450 0.61100 0.03546 O 0
OB(00i0) 0.34030 0.59550 0.59940 0.02533 O 0
OB(0zi0) 0.29430 0.60640 0.08510 0.02280 O 0
OB(m000) 0.80080 0.84600 0.12550 0.04433 O 0
OB(mz00) 0.81420 0.85560 0.60150 0.02026 O 0
OB(m0i0) 0.31660 0.37060 0.62700 0.04559 O 0
OB(mzio) 0.34020 0.35690 0.13190 0.04686 O 0
OC(0000) 0.03650 0.27570 0.15150 0.03800 O 0
OC(0z00) 0.01080 0.29520 0.63420 0.02660 O 0
OC(00i0) 0.50170 0.78730 0.62260 0.01900 O 0
OC(0zi0) 0.52100 0.79670 0.15720 0.02786 O 0
OC(m000) 0.00210 0.67800 0.11870 0.02280 O 0
OC(mz00) 0.01140 0.69440 0.61460 0.01646 O 0
OC(m0i0) 0.52220 0.18610 0.60200 0.03040 O 0
OC(mzi0) 0.50600 0.18810 0.09180 0.02913 O 0
OD(0000) 0.17710 0.10530 0.19300 0.03166 O 0
OD(0z00) 0.20040 0.12260 0.69620 0.03673 O 0
OD(00i0) 0.70090 0.60930 0.68120 0.02280 O 0
OD(0zi0) 0.69960 0.59540 0.19180 0.01520 O 0
OD(m000) 0.19810 0.88320 0.20760 0.03293 O 0
OD(mz00) 0.16550 0.86390 0.71760 0.04939 O 0
OD(m0i0) 0.68800 0.36040 0.72400 0.02660 O 0
OD(mzi0) 0.70340 0.36210 0.20230 0.02153 O 0

loop_
_cod_changelog_entry_id
_cod_changelog_entry_author
_cod_changelog_entry_date
_cod_changelog_entry_text
1
;cod-tools version 3.8.0
Id: cif_guess_AMCSD_atom_types 9581 2023-05-17 12:35:41Z saulius
;
2023-05-23T09:13:32+03:00
;Derived atom types and hydrogen counts
from atom names that follow the AMCSD naming convention
(Wat == water, O-H == hydroxyl).
;

loop_
_cod_related_entry_id
_cod_related_entry_database
_cod_related_entry_code
1 AMCSD 0000371
